data_4062582
_journal_name_full Organometallics
_journal_paper_doi 10.1021/om034282y
_journal_year 2004
_chemical_formula_sum 'C31 H32 Cl Ir O P2'
_chemical_formula_weight 710.16
_space_group_IT_number 14
_symmetry_cell_setting monoclinic
_symmetry_space_group_name_Hall '-P 2yn'
_symmetry_space_group_name_H-M 'P 1 21/n 1'
_cell_angle_alpha 90.00
_cell_angle_beta 101.389(2)
_cell_angle_gamma 90.00
_cell_formula_units_Z 4
_cell_length_a 14.6479(13)
_cell_length_b 11.6123(11)
_cell_length_c 18.0017(16)
_cell_measurement_temperature 446(2)
_cell_volume 3001.7(5)
_diffrn_ambient_temperature 446(2)
_exptl_crystal_density_diffrn 1.571
_cod_depositor_comments
;
The following automatic conversions were performed:
'_symmetry_cell_setting' value 'Monoclinic' changed to 'monoclinic'
according to '/home/saulius/struct/CIF-dictionaries/cif_core.dic'
dictionary named 'cif_core.dic' version 2.4.1 from 2010-06-29.

Automatic conversion script
Id: cif_fix_enum 1527 2010-12-29 10:47:43Z saulius 
;
_cod_original_sg_symbol_H-M 'P 21/n'
_cod_database_code 4062582

loop_
_symmetry_equiv_pos_as_xyz
'x, y, z'
'-x+1/2, y+1/2, -z+1/2'
'-x, -y, -z'
'x-1/2, -y-1/2, z-1/2'

loop_
_atom_site_label
_atom_site_type_symbol
_atom_site_fract_x
_atom_site_fract_y
_atom_site_fract_z
_atom_site_U_iso_or_equiv
_atom_site_adp_type
_atom_site_occupancy
_atom_site_symmetry_multiplicity
_atom_site_calc_flag
_atom_site_refinement_flags
_atom_site_disorder_assembly
_atom_site_disorder_group
Ir1 Ir 0.514117(13) 0.522973(15) 0.207513(10) 0.02186(9) Uani 1 1 d . . .
P1 P 0.67069(10) 0.47924(11) 0.24580(8) 0.0226(3) Uani 1 1 d . . .
P2 P 0.52307(9) 0.34483(11) 0.25507(7) 0.0215(2) Uani 1 1 d . . .
Cl1 Cl 0.54357(11) 0.72142(12) 0.16745(9) 0.0380(3) Uani 1 1 d . . .
C2 C 0.4227(5) 0.4827(5) 0.0996(3) 0.0313(12) Uani 1 1 d . . .
C14 C 0.7396(4) 0.5278(4) 0.3356(3) 0.0254(10) Uani 1 1 d . . .
C7 C 0.6483(4) 0.3238(4) 0.2579(3) 0.0250(10) Uani 1 1 d . . .
H7A H 0.6607 0.2770 0.2164 0.030 Uiso 1 1 calc R . .
H7B H 0.6812 0.2934 0.3060 0.030 Uiso 1 1 calc R . .
C8 C 0.7531(4) 0.4921(5) 0.1824(3) 0.0282(11) Uani 1 1 d . . .
C1 C 0.5170(5) 0.4711(5) 0.0910(3) 0.0312(12) Uani 1 1 d . . .
O1 O 0.2924(3) 0.6072(5) 0.1128(3) 0.0476(12) Uani 1 1 d . . .
C20 C 0.4588(4) 0.2250(5) 0.2055(3) 0.0257(10) Uani 1 1 d . . .
C25 C 0.3637(4) 0.2364(5) 0.1804(3) 0.0331(12) Uani 1 1 d . . .
H25 H 0.3354 0.3072 0.1845 0.040 Uiso 1 1 calc R . .
C13 C 0.7397(4) 0.5775(5) 0.1262(3) 0.0340(12) Uani 1 1 d . . .
H13 H 0.6888 0.6268 0.1212 0.041 Uiso 1 1 calc R . .
C11 C 0.8775(7) 0.5164(7) 0.0848(5) 0.052(2) Uani 1 1 d . . .
H11 H 0.9185 0.5237 0.0517 0.062 Uiso 1 1 calc R . .
C6 C 0.4619(5) 0.6051(6) 0.2985(3) 0.0361(13) Uani 1 1 d . . .
C15 C 0.8124(5) 0.4638(6) 0.3773(4) 0.0361(13) Uani 1 1 d . . .
H15 H 0.8257 0.3914 0.3601 0.043 Uiso 1 1 calc R . .
C9 C 0.8293(4) 0.4192(5) 0.1888(4) 0.0362(13) Uani 1 1 d . . .
H9 H 0.8377 0.3614 0.2252 0.043 Uiso 1 1 calc R . .
C21 C 0.5022(5) 0.1193(6) 0.1986(3) 0.0370(13) Uani 1 1 d . . .
H21 H 0.5662 0.1114 0.2149 0.044 Uiso 1 1 calc R . .
C4 C 0.3292(5) 0.6556(6) 0.1869(4) 0.0441(15) Uani 1 1 d . . .
H4A H 0.2778 0.6827 0.2090 0.053 Uiso 1 1 calc R . .
H4B H 0.3679 0.7215 0.1810 0.053 Uiso 1 1 calc R . .
C5 C 0.3857(4) 0.5712(6) 0.2402(4) 0.0358(13) Uani 1 1 d . . .
C16 C 0.8655(5) 0.5068(7) 0.4443(4) 0.0439(15) Uani 1 1 d . . .
H16 H 0.9132 0.4623 0.4719 0.053 Uiso 1 1 calc R . .
C19 C 0.7204(4) 0.6356(5) 0.3620(3) 0.0334(12) Uani 1 1 d . . .
H19 H 0.6712 0.6785 0.3349 0.040 Uiso 1 1 calc R . .
C27 C 0.5668(4) 0.3738(6) 0.4121(3) 0.0379(14) Uani 1 1 d . . .
H27 H 0.6169 0.4172 0.4032 0.045 Uiso 1 1 calc R . .
C26 C 0.5059(4) 0.3248(5) 0.3521(3) 0.0264(10) Uani 1 1 d . . .
C12 C 0.8022(5) 0.5884(6) 0.0784(4) 0.0446(16) Uani 1 1 d . . .
H12 H 0.7931 0.6453 0.0414 0.054 Uiso 1 1 calc R . .
C3 C 0.3630(5) 0.5828(6) 0.0689(4) 0.0396(14) Uani 1 1 d . . .
H3A H 0.4020 0.6503 0.0688 0.047 Uiso 1 1 calc R . .
H3B H 0.3330 0.5668 0.0169 0.047 Uiso 1 1 calc R . .
C17 C 0.8480(5) 0.6146(7) 0.4699(4) 0.0451(16) Uani 1 1 d . . .
H17 H 0.8845 0.6439 0.5140 0.054 Uiso 1 1 calc R . .
C10 C 0.8928(6) 0.4313(7) 0.1418(5) 0.0515(18) Uani 1 1 d . . .
H10 H 0.9449 0.3840 0.1477 0.062 Uiso 1 1 calc R . .
C30 C 0.4183(7) 0.2495(11) 0.4421(4) 0.079(4) Uani 1 1 d . . .
H30 H 0.3689 0.2058 0.4521 0.095 Uiso 1 1 calc R . .
C22 C 0.4483(6) 0.0260(6) 0.1671(5) 0.0491(19) Uani 1 1 d . . .
H22 H 0.4770 -0.0444 0.1625 0.059 Uiso 1 1 calc R . .
C24 C 0.3105(5) 0.1434(7) 0.1494(4) 0.0454(16) Uani 1 1 d . . .
H24 H 0.2465 0.1512 0.1330 0.054 Uiso 1 1 calc R . .
C31 C 0.4305(5) 0.2632(8) 0.3672(4) 0.058(2) Uani 1 1 d . . .
H31 H 0.3879 0.2308 0.3276 0.070 Uiso 1 1 calc R . .
C23 C 0.3546(6) 0.0358(6) 0.1428(5) 0.0488(18) Uani 1 1 d . . .
H23 H 0.3196 -0.0273 0.1220 0.059 Uiso 1 1 calc R . .
C29 C 0.4781(6) 0.2999(7) 0.5000(4) 0.056(2) Uani 1 1 d . . .
H29 H 0.4682 0.2945 0.5493 0.067 Uiso 1 1 calc R . .
C28 C 0.5532(5) 0.3585(7) 0.4851(3) 0.0455(16) Uani 1 1 d . . .
H28 H 0.5964 0.3890 0.5252 0.055 Uiso 1 1 calc R . .
C18 C 0.7736(5) 0.6806(6) 0.4283(3) 0.0422(15) Uani 1 1 d . . .
H18 H 0.7605 0.7533 0.4452 0.051 Uiso 1 1 calc R . .

loop_
_atom_site_aniso_label
_atom_site_aniso_U_11
_atom_site_aniso_U_22
_atom_site_aniso_U_33
_atom_site_aniso_U_23
_atom_site_aniso_U_13
_atom_site_aniso_U_12
Ir1 0.03280(13) 0.01735(12) 0.01391(12) -0.00096(6) 0.00088(8) 0.00195(7)
P1 0.0319(7) 0.0202(6) 0.0152(6) -0.0006(4) 0.0031(5) -0.0005(5)
P2 0.0308(6) 0.0189(6) 0.0138(5) -0.0004(4) 0.0026(5) 0.0001(5)
Cl1 0.0546(9) 0.0196(6) 0.0376(8) 0.0036(5) 0.0040(6) -0.0010(6)
C2 0.042(3) 0.031(3) 0.016(2) -0.0032(19) -0.006(2) 0.004(2)
C14 0.031(3) 0.028(3) 0.017(2) -0.0026(18) 0.005(2) -0.0029(19)
C7 0.032(3) 0.021(2) 0.022(2) -0.0005(18) 0.0055(19) 0.0025(19)
C8 0.039(3) 0.025(2) 0.021(3) -0.006(2) 0.008(2) -0.007(2)
C1 0.045(3) 0.036(3) 0.011(2) -0.0011(19) 0.000(2) 0.000(2)
O1 0.044(2) 0.050(3) 0.043(3) 0.003(2) -0.006(2) 0.013(2)
C20 0.038(3) 0.026(2) 0.014(2) -0.0028(18) 0.0053(19) -0.005(2)
C25 0.044(3) 0.030(3) 0.023(3) -0.002(2) 0.003(2) -0.002(2)
C13 0.047(3) 0.031(3) 0.023(3) 0.001(2) 0.005(2) -0.007(2)
C11 0.065(5) 0.054(5) 0.044(4) -0.012(3) 0.033(4) -0.017(4)
C6 0.052(3) 0.034(3) 0.022(3) -0.008(2) 0.007(2) 0.006(3)
C15 0.040(3) 0.039(3) 0.026(3) -0.003(2) 0.000(2) 0.006(2)
C9 0.044(3) 0.031(3) 0.034(3) -0.006(2) 0.010(3) 0.001(2)
C21 0.051(4) 0.025(3) 0.036(3) -0.006(2) 0.009(3) -0.002(2)
C4 0.052(4) 0.038(3) 0.042(4) -0.002(3) 0.006(3) 0.016(3)
C5 0.040(3) 0.033(3) 0.032(3) -0.003(2) 0.002(2) 0.009(2)
C16 0.044(4) 0.053(4) 0.029(3) -0.002(3) -0.005(3) 0.006(3)
C19 0.046(3) 0.029(3) 0.023(3) -0.002(2) 0.001(2) -0.001(2)
C27 0.044(3) 0.050(4) 0.020(3) -0.004(2) 0.007(2) -0.014(3)
C26 0.042(3) 0.023(2) 0.014(2) 0.0009(18) 0.004(2) -0.001(2)
C12 0.067(4) 0.038(3) 0.032(3) 0.001(3) 0.016(3) -0.014(3)
C3 0.049(4) 0.035(3) 0.028(3) 0.005(2) -0.008(3) 0.004(3)
C17 0.058(4) 0.049(4) 0.024(3) -0.007(3) -0.004(3) -0.014(3)
C10 0.059(4) 0.046(4) 0.057(5) -0.009(4) 0.029(4) 0.000(3)
C30 0.085(6) 0.130(9) 0.029(4) -0.022(5) 0.029(4) -0.066(6)
C22 0.064(5) 0.026(3) 0.059(5) -0.015(3) 0.017(4) -0.004(3)
C24 0.048(4) 0.052(4) 0.033(3) -0.006(3) 0.000(3) -0.017(3)
C31 0.059(4) 0.093(6) 0.025(3) -0.018(4) 0.015(3) -0.042(4)
C23 0.061(5) 0.039(4) 0.046(4) -0.014(3) 0.008(4) -0.014(3)
C29 0.086(5) 0.065(5) 0.019(3) -0.004(3) 0.019(3) -0.025(4)
C28 0.061(4) 0.057(4) 0.017(3) -0.004(3) 0.004(3) -0.015(3)
C18 0.067(4) 0.032(3) 0.025(3) -0.007(2) 0.002(3) -0.008(3)

loop_
_geom_bond_atom_site_label_1
_geom_bond_atom_site_label_2
_geom_bond_distance
_geom_bond_site_symmetry_2
_geom_bond_publ_flag
Ir1 C5 2.153(6) . ?
Ir1 C6 2.162(6) . ?
Ir1 C2 2.182(6) . ?
Ir1 C1 2.191(6) . ?
Ir1 P2 2.2327(13) . ?
Ir1 P1 2.3171(15) . ?
Ir1 Cl1 2.4778(14) . ?
P1 C14 1.818(6) . ?
P1 C8 1.825(6) . ?
P1 C7 1.856(5) . ?
P1 P2 2.6985(19) . ?
P2 C20 1.813(5) . ?
P2 C26 1.828(5) . ?
P2 C7 1.841(5) . ?
C2 C1 1.427(9) . ?
C2 C3 1.493(8) . ?
C14 C19 1.388(8) . ?
C14 C15 1.390(8) . ?
C8 C9 1.387(9) . ?
C8 C13 1.402(8) . ?
O1 C3 1.447(9) . ?
O1 C4 1.450(8) . ?
C20 C25 1.383(8) . ?
C20 C21 1.400(8) . ?
C25 C24 1.384(9) . ?
C13 C12 1.380(9) . ?
C11 C12 1.371(12) . ?
C11 C10 1.410(12) . ?
C6 C5 1.428(9) . ?
C15 C16 1.393(9) . ?
C9 C10 1.382(9) . ?
C21 C22 1.393(9) . ?
C4 C5 1.501(9) . ?
C16 C17 1.376(10) . ?
C19 C18 1.393(8) . ?
C27 C28 1.379(8) . ?
C27 C26 1.380(8) . ?
C26 C31 1.388(8) . ?
C17 C18 1.420(10) . ?
C30 C29 1.354(10) . ?
C30 C31 1.404(9) . ?
C22 C23 1.360(12) . ?
C24 C23 1.422(11) . ?
C29 C28 1.365(10) . ?
